data_7205950
loop_
_publ_author_name
'Jin, Juan'
'Jia, Ming-Jun'
'Peng, Yu'
'Yu, Jie-Hui'
'Xu, Ji-Qing'

_publ_section_title
;
 New organically decorated cadmium halides incorporating the second or
 the third inorganic anionic groups
;
_journal_issue 8
_journal_name_full CrystEngComm
_journal_page_first 2942
_journal_paper_doi 10.1039/c1ce05038a
_journal_volume 13
_journal_year 2011
_chemical_formula_sum 'C18 H58 Br8 Cd3 N10 O13 S4'
_chemical_formula_weight 1727.46
_chemical_name_systematic
;
?
;
_space_group_IT_number 62
_symmetry_cell_setting orthorhombic
_symmetry_space_group_name_Hall '-P 2ac 2n'
_symmetry_space_group_name_H-M 'P n m a'
_atom_sites_solution_hydrogens geom
_atom_sites_solution_primary direct
_atom_sites_solution_secondary difmap
_audit_creation_method SHELXL-97
_cell_angle_alpha 90.00
_cell_angle_beta 90.00
_cell_angle_gamma 90.00
_cell_formula_units_Z 4
_cell_length_a 27.198(5)
_cell_length_b 13.261(3)
_cell_length_c 13.222(3)
_cell_measurement_temperature 293(2)
_cell_volume 4768.8(18)
_computing_cell_refinement PROCESS-AUTO
_computing_data_collection PROCESS-AUTO
_computing_data_reduction PROCESS-AUTO
_computing_structure_refinement 'SHELXL-97 (Sheldrick, 1997)'
_computing_structure_solution 'SHELXS-97 (Sheldrick, 1990)'
_diffrn_ambient_temperature 293(2)
_diffrn_detector_area_resol_mean 10.0
_diffrn_measured_fraction_theta_full 0.997
_diffrn_measured_fraction_theta_max 0.997
_diffrn_measurement_device_type 'Rigaku RAXIS-RAPID'
_diffrn_measurement_method w
_diffrn_radiation_monochromator graphite
_diffrn_radiation_source 'fine-focus sealed tube'
_diffrn_radiation_type MoK\a
_diffrn_radiation_wavelength 0.71073
_diffrn_reflns_av_R_equivalents 0.0670
_diffrn_reflns_av_sigmaI/netI 0.0408
_diffrn_reflns_limit_h_max 35
_diffrn_reflns_limit_h_min -35
_diffrn_reflns_limit_k_max 17
_diffrn_reflns_limit_k_min -17
_diffrn_reflns_limit_l_max 16
_diffrn_reflns_limit_l_min -17
_diffrn_reflns_number 40872
_diffrn_reflns_theta_full 27.47
_diffrn_reflns_theta_max 27.47
_diffrn_reflns_theta_min 3.00
_diffrn_standards_decay_% 0
_diffrn_standards_interval_count 0
_diffrn_standards_number 0
_exptl_absorpt_coefficient_mu 8.265
_exptl_absorpt_correction_T_max 0.438
_exptl_absorpt_correction_T_min 0.421
_exptl_absorpt_correction_type empirical
_exptl_absorpt_process_details
;
Higashi, T.(1995).Program for Absorption Correction.
Rigaku Corporation, Tokyo,Japan.
;
_exptl_crystal_colour colorless
_exptl_crystal_density_diffrn 2.406
_exptl_crystal_density_method 'not measured'
_exptl_crystal_description strip
_exptl_crystal_F_000 3312
_exptl_crystal_size_max 0.1
_exptl_crystal_size_mid 0.1
_exptl_crystal_size_min 0.1
_refine_diff_density_max 1.125
_refine_diff_density_min -2.269
_refine_diff_density_rms 0.305
_refine_ls_extinction_method none
_refine_ls_goodness_of_fit_ref 1.035
_refine_ls_hydrogen_treatment constr
_refine_ls_matrix_type full
_refine_ls_number_parameters 298
_refine_ls_number_reflns 5685
_refine_ls_number_restraints 0
_refine_ls_restrained_S_all 1.035
_refine_ls_R_factor_all 0.0558
_refine_ls_R_factor_gt 0.0435
_refine_ls_shift/su_max 0.002
_refine_ls_shift/su_mean 0.000
_refine_ls_structure_factor_coef Fsqd
_refine_ls_weighting_details 'calc w=1/[\s^2^(Fo^2^)+(0.0528P)^2^+23.8430P] where P=(Fo^2^+2Fc^2^)/3'
_refine_ls_weighting_scheme calc
_refine_ls_wR_factor_gt 0.1119
_refine_ls_wR_factor_ref 0.1167
_reflns_number_gt 4582
_reflns_number_total 5685
_reflns_threshold_expression >2sigma(I)
_cod_data_source_file c1ce05038a.txt
_cod_data_source_block 1
_cod_original_cell_volume 4768.8(16)
_cod_original_sg_symbol_H-M Pnma
_cod_database_code 7205950

loop_
_symmetry_equiv_pos_as_xyz
'x, y, z'
'-x+1/2, -y, z+1/2'
'-x, y+1/2, -z'
'x+1/2, -y+1/2, -z+1/2'
'-x, -y, -z'
'x-1/2, y, -z-1/2'
'x, -y-1/2, z'
'-x-1/2, y-1/2, z-1/2'

loop_
_atom_site_label
_atom_site_type_symbol
_atom_site_fract_x
_atom_site_fract_y
_atom_site_fract_z
_atom_site_U_iso_or_equiv
_atom_site_adp_type
_atom_site_occupancy
_atom_site_symmetry_multiplicity
_atom_site_calc_flag
_atom_site_refinement_flags
_atom_site_disorder_assembly
_atom_site_disorder_group
Cd1 Cd 0.36319(2) 0.2500 -0.23786(5) 0.02995(16) Uani 1 2 d S . .
Cd2 Cd 0.37150(8) 0.2500 0.1500(6) 0.0213(6) Uani 0.86(2) 2 d SP . .
Cd2' Cd 0.3761(4) 0.2500 0.190(3) 0.017(4) Uani 0.14(2) 2 d SP . .
Cd3 Cd 0.40117(2) -0.2500 0.25349(4) 0.02201(14) Uani 1 2 d S . .
Br1 Br 0.38271(4) 0.2500 -0.44125(8) 0.0414(2) Uani 1 2 d S . .
Br2 Br 0.26660(3) 0.2500 -0.22949(6) 0.02845(19) Uani 1 2 d S . .
Br3 Br 0.40575(16) 0.2500 -0.04009(12) 0.0347(7) Uani 0.830(14) 2 d SP . .
Br3' Br 0.3791(11) 0.2500 -0.0202(11) 0.052(5) Uani 0.170(14) 2 d SP . .
Br4 Br 0.27559(4) 0.2500 0.08054(8) 0.0340(3) Uani 0.881(3) 2 d SP . .
Br4' Br 0.2870(4) 0.2500 0.2522(8) 0.061(3) Uani 0.119(3) 2 d SP . .
Br5 Br 0.46168(4) 0.2500 0.24572(7) 0.0392(2) Uani 1 2 d S . .
Br6 Br 0.49933(3) -0.2500 0.25076(7) 0.0322(2) Uani 1 2 d S . .
Br7 Br 0.36649(3) -0.2500 0.07216(6) 0.02732(18) Uani 1 2 d S . .
Br8 Br 0.36963(3) -0.2500 0.43688(6) 0.02939(19) Uani 1 2 d S . .
S1 S 0.37190(4) 0.00361(9) 0.25186(9) 0.0143(2) Uani 1 1 d . . .
S2 S 0.38378(8) -0.12353(14) -0.24906(17) 0.0532(5) Uani 1 1 d . . .
N1 N 0.22292(16) 0.0645(3) 0.9396(3) 0.0228(10) Uani 1 1 d . . .
H1A H 0.2020 0.0750 0.8879 0.080 Uiso 1 1 calc . . .
H1BA H 0.2346 0.1247 0.9596 0.080 Uiso 1 1 calc . . .
N2 N 0.27248(16) -0.0713(3) 1.0757(3) 0.0235(10) Uani 1 1 d . . .
H2A H 0.2936 -0.0807 1.1272 0.080 Uiso 1 1 calc . . .
H2BA H 0.2613 -0.1323 1.0564 0.080 Uiso 1 1 calc . . .
N3 N 0.47251(17) -0.0652(4) 1.0666(3) 0.0247(10) Uani 1 1 d . . .
H3A H 0.4811 -0.1269 1.0445 0.080 Uiso 1 1 calc . . .
H3B H 0.4514 -0.0730 1.1184 0.080 Uiso 1 1 calc . . .
N4 N 0.46561(16) 0.0645(4) 0.4482(3) 0.0246(10) Uani 1 1 d . . .
H4A H 0.4393 0.0721 0.4076 0.080 Uiso 1 1 calc . . .
H4B H 0.4759 0.1263 0.4667 0.080 Uiso 1 1 calc . . .
N5 N 0.3761(2) 0.0835(4) -0.2326(4) 0.0402(14) Uani 1 1 d . . .
O1 O 0.37073(14) 0.0722(3) 0.1644(3) 0.0245(8) Uani 1 1 d . . .
O2 O 0.41433(13) -0.0658(3) 0.2412(3) 0.0227(8) Uani 1 1 d . . .
O3 O 0.37687(13) 0.0604(3) 0.3480(3) 0.0219(8) Uani 1 1 d . . .
O4 O 0.32610(13) -0.0562(3) 0.2549(3) 0.0240(8) Uani 1 1 d . . .
OW1 O 0.3387(2) 0.2500 0.3113(5) 0.0354(14) Uani 1 2 d S . .
OW2 O 0.2678(3) 0.2500 0.4932(6) 0.0497(19) Uani 1 2 d S . .
OW3 O 0.5137(4) 0.2500 0.4998(9) 0.094(4) Uani 1 2 d S . .
OW4 O 0.2254(3) 0.2500 0.3101(8) 0.102(4) Uani 1 2 d S . .
OW5 O 0.4717(3) -0.2500 0.9527(7) 0.060(2) Uani 1 2 d S . .
C1 C 0.1958(2) 0.0156(5) 1.0257(4) 0.0277(12) Uani 1 1 d . . .
H1B H 0.1802 -0.0457 1.0020 0.033 Uiso 1 1 calc R . .
H1C H 0.1703 0.0608 1.0495 0.033 Uiso 1 1 calc R . .
C2 C 0.2300(2) -0.0091(4) 1.1118(4) 0.0245(12) Uani 1 1 d . . .
H2B H 0.2422 0.0529 1.1417 0.029 Uiso 1 1 calc R . .
H2C H 0.2122 -0.0459 1.1635 0.029 Uiso 1 1 calc R . .
C3 C 0.2642(2) 0.0003(5) 0.9050(4) 0.0274(13) Uani 1 1 d . . .
H3C H 0.2819 0.0349 0.8514 0.033 Uiso 1 1 calc R . .
H3D H 0.2512 -0.0619 0.8772 0.033 Uiso 1 1 calc R . .
C4 C 0.2993(2) -0.0241(5) 0.9893(4) 0.0278(12) Uani 1 1 d . . .
H4C H 0.3244 -0.0701 0.9649 0.033 Uiso 1 1 calc R . .
H4D H 0.3154 0.0371 1.0119 0.033 Uiso 1 1 calc R . .
C5 C 0.4479(2) -0.0096(5) 0.9840(4) 0.0305(13) Uani 1 1 d . . .
H5A H 0.4353 0.0538 1.0098 0.037 Uiso 1 1 calc R . .
H5B H 0.4202 -0.0488 0.9596 0.037 Uiso 1 1 calc R . .
C6 C 0.5173(2) -0.0110(5) 1.1031(4) 0.0313(13) Uani 1 1 d . . .
H6A H 0.5338 -0.0516 1.1537 0.038 Uiso 1 1 calc R . .
H6B H 0.5077 0.0522 1.1342 0.038 Uiso 1 1 calc R . .
C7 C 0.5054(2) 0.0130(5) 0.3915(4) 0.0281(12) Uani 1 1 d . . .
H7A H 0.5156 0.0547 0.3350 0.034 Uiso 1 1 calc R . .
H7B H 0.4932 -0.0504 0.3647 0.034 Uiso 1 1 calc R . .
C8 C 0.4509(2) 0.0069(5) 0.5399(5) 0.0299(13) Uani 1 1 d . . .
H8A H 0.4365 -0.0569 0.5196 0.036 Uiso 1 1 calc R . .
H8B H 0.4262 0.0446 0.5768 0.036 Uiso 1 1 calc R . .
C9 C 0.3785(2) -0.0023(5) -0.2383(4) 0.0285(13) Uani 1 1 d . . .

loop_
_atom_site_aniso_label
_atom_site_aniso_U_11
_atom_site_aniso_U_22
_atom_site_aniso_U_33
_atom_site_aniso_U_23
_atom_site_aniso_U_13
_atom_site_aniso_U_12
Cd1 0.0338(3) 0.0185(3) 0.0375(4) 0.000 -0.0028(3) 0.000
Cd2 0.0262(5) 0.0189(4) 0.0188(18) 0.000 0.0029(6) 0.000
Cd2' 0.025(3) 0.012(2) 0.015(11) 0.000 0.001(3) 0.000
Cd3 0.0263(3) 0.0221(3) 0.0176(3) 0.000 0.0004(2) 0.000
Br1 0.0385(5) 0.0441(6) 0.0417(6) 0.000 0.0031(4) 0.000
Br2 0.0292(4) 0.0254(4) 0.0307(4) 0.000 0.0011(3) 0.000
Br3 0.0469(17) 0.0384(7) 0.0188(6) 0.000 0.0038(7) 0.000
Br3' 0.079(14) 0.043(4) 0.035(5) 0.000 -0.011(7) 0.000
Br4 0.0353(6) 0.0275(5) 0.0394(6) 0.000 -0.0124(4) 0.000
Br4' 0.061(7) 0.073(7) 0.048(6) 0.000 -0.009(4) 0.000
Br5 0.0305(5) 0.0461(6) 0.0410(5) 0.000 -0.0003(4) 0.000
Br6 0.0242(4) 0.0266(4) 0.0458(5) 0.000 0.0018(3) 0.000
Br7 0.0315(4) 0.0284(4) 0.0221(4) 0.000 -0.0051(3) 0.000
Br8 0.0329(4) 0.0322(5) 0.0231(4) 0.000 0.0044(3) 0.000
S1 0.0156(6) 0.0142(6) 0.0130(5) 0.0001(4) 0.0003(4) 0.0005(4)
S2 0.0672(14) 0.0234(9) 0.0689(14) -0.0015(9) -0.0009(10) -0.0029(8)
N1 0.026(2) 0.024(2) 0.018(2) 0.0059(19) -0.0066(17) 0.0005(19)
N2 0.025(2) 0.024(2) 0.021(2) 0.0030(19) -0.0048(18) 0.0020(18)
N3 0.024(2) 0.025(2) 0.026(2) 0.005(2) 0.0083(18) -0.0011(19)
N4 0.020(2) 0.028(3) 0.026(2) -0.001(2) -0.0075(18) 0.0051(19)
N5 0.050(4) 0.029(3) 0.042(3) -0.002(2) -0.014(3) 0.008(2)
O1 0.041(2) 0.0180(19) 0.0149(18) 0.0031(15) -0.0003(15) 0.0013(16)
O2 0.0157(17) 0.0217(19) 0.031(2) 0.0014(16) 0.0039(15) 0.0050(15)
O3 0.0240(19) 0.025(2) 0.0165(18) -0.0050(15) -0.0060(14) 0.0014(15)
O4 0.0165(18) 0.037(2) 0.0180(18) -0.0029(17) 0.0006(14) -0.0100(16)
OW1 0.031(3) 0.038(4) 0.037(3) 0.000 0.001(3) 0.000
OW2 0.068(5) 0.036(4) 0.045(4) 0.000 0.015(4) 0.000
OW3 0.099(8) 0.032(4) 0.152(10) 0.000 -0.079(7) 0.000
OW4 0.053(6) 0.191(13) 0.062(6) 0.000 0.007(5) 0.000
OW5 0.063(5) 0.045(5) 0.071(6) 0.000 0.008(4) 0.000
C1 0.023(3) 0.033(3) 0.027(3) 0.006(3) -0.001(2) 0.003(2)
C2 0.028(3) 0.027(3) 0.018(3) 0.003(2) 0.000(2) 0.005(2)
C3 0.029(3) 0.034(3) 0.020(3) 0.003(2) -0.001(2) 0.006(2)
C4 0.021(3) 0.034(3) 0.029(3) 0.010(3) 0.002(2) 0.003(2)
C5 0.022(3) 0.037(3) 0.033(3) 0.011(3) 0.003(2) 0.001(2)
C6 0.037(3) 0.038(3) 0.020(3) 0.007(3) -0.001(2) -0.003(3)
C7 0.034(3) 0.032(3) 0.019(3) -0.002(2) 0.001(2) 0.008(2)
C8 0.020(3) 0.034(3) 0.035(3) 0.004(3) 0.003(2) 0.004(2)
C9 0.022(3) 0.034(4) 0.030(3) 0.002(3) 0.000(2) 0.002(2)

loop_
_atom_type_symbol
_atom_type_description
_atom_type_scat_dispersion_real
_atom_type_scat_dispersion_imag
_atom_type_scat_source
C C 0.0033 0.0016 'International Tables Vol C Tables 4.2.6.8 and 6.1.1.4'
H H 0.0000 0.0000 'International Tables Vol C Tables 4.2.6.8 and 6.1.1.4'
N N 0.0061 0.0033 'International Tables Vol C Tables 4.2.6.8 and 6.1.1.4'
O O 0.0106 0.0060 'International Tables Vol C Tables 4.2.6.8 and 6.1.1.4'
S S 0.1246 0.1234 'International Tables Vol C Tables 4.2.6.8 and 6.1.1.4'
Br Br -0.2901 2.4595 'International Tables Vol C Tables 4.2.6.8 and 6.1.1.4'
Cd Cd -0.8075 1.2024 'International Tables Vol C Tables 4.2.6.8 and 6.1.1.4'

loop_
_geom_angle_atom_site_label_1
_geom_angle_atom_site_label_2
_geom_angle_atom_site_label_3
_geom_angle
_geom_angle_site_symmetry_1
_geom_angle_site_symmetry_3
_geom_angle_publ_flag
N5 Cd1 N5 161.6(3) 7_565 . ?
N5 Cd1 Br2 98.92(16) 7_565 . ?
N5 Cd1 Br2 98.92(16) . . ?
N5 Cd1 Br1 90.01(15) 7_565 . ?
N5 Cd1 Br1 90.01(15) . . ?
Br2 Cd1 Br1 103.58(4) . . ?
N5 Cd1 Br3 84.73(14) 7_565 . ?
N5 Cd1 Br3 84.73(14) . . ?
Br2 Cd1 Br3 111.47(9) . . ?
Br1 Cd1 Br3 144.95(9) . . ?
N5 Cd1 Br3' 86.90(17) 7_565 . ?
N5 Cd1 Br3' 86.90(17) . . ?
Br2 Cd1 Br3' 96.1(6) . . ?
Br1 Cd1 Br3' 160.3(6) . . ?
Br3 Cd1 Br3' 15.3(5) . . ?
Cd2' Cd2 Br3' 161.3(12) . . ?
Cd2' Cd2 OW1 36.2(9) . . ?
Br3' Cd2 OW1 162.5(8) . . ?
Cd2' Cd2 O1 85.6(2) . 7_565 ?
Br3' Cd2 O1 94.6(2) . 7_565 ?
OW1 Cd2 O1 85.55(18) . 7_565 ?
Cd2' Cd2 O1 85.6(2) . . ?
Br3' Cd2 O1 94.6(2) . . ?
OW1 Cd2 O1 85.55(18) . . ?
O1 Cd2 O1 170.7(4) 7_565 . ?
Cd2' Cd2 Br4' 73.0(9) . . ?
Br3' Cd2 Br4' 125.7(8) . . ?
OW1 Cd2 Br4' 36.8(3) . . ?
O1 Cd2 Br4' 87.23(12) 7_565 . ?
O1 Cd2 Br4' 87.23(12) . . ?
Cd2' Cd2 Br3 146.2(9) . . ?
Br3' Cd2 Br3 15.1(7) . . ?
OW1 Cd2 Br3 177.6(3) . . ?
O1 Cd2 Br3 94.50(17) 7_565 . ?
O1 Cd2 Br3 94.50(17) . . ?
Br4' Cd2 Br3 140.8(3) . . ?
Cd2' Cd2 Br5 49.2(9) . . ?
Br3' Cd2 Br5 112.0(7) . . ?
OW1 Cd2 Br5 85.4(3) . . ?
O1 Cd2 Br5 88.33(17) 7_565 . ?
O1 Cd2 Br5 88.33(17) . . ?
Br4' Cd2 Br5 122.3(4) . . ?
Br3 Cd2 Br5 96.96(9) . . ?
Cd2' Cd2 Br4 122.8(9) . . ?
Br3' Cd2 Br4 75.9(8) . . ?
OW1 Cd2 Br4 86.68(16) . . ?
O1 Cd2 Br4 91.05(14) 7_565 . ?
O1 Cd2 Br4 91.05(14) . . ?
Br4' Cd2 Br4 49.8(2) . . ?
Br3 Cd2 Br4 90.9(2) . . ?
Br5 Cd2 Br4 172.1(3) . . ?
Cd2 Cd2' OW1 134.1(13) . . ?
Cd2 Cd2' O1 81.3(11) . . ?
OW1 Cd2' O1 95.0(7) . . ?
Cd2 Cd2' O1 81.3(11) . 7_565 ?
OW1 Cd2' O1 95.0(7) . 7_565 ?
O1 Cd2' O1 162(2) . 7_565 ?
Cd2 Cd2' Br5 121.1(14) . . ?
OW1 Cd2' Br5 104.8(19) . . ?
O1 Cd2' Br5 95.8(4) . . ?
O1 Cd2' Br5 95.8(4) 7_565 . ?
Cd2 Cd2' Br4' 95.3(12) . . ?
OW1 Cd2' Br4' 38.8(3) . . ?
O1 Cd2' Br4' 89.3(2) . . ?
O1 Cd2' Br4' 89.3(2) 7_565 . ?
Br5 Cd2' Br4' 143.7(19) . . ?
Cd2 Cd2' Br3' 15.1(10) . . ?
OW1 Cd2' Br3' 149.3(13) . . ?
O1 Cd2' Br3' 82.0(10) . . ?
O1 Cd2' Br3' 82.0(10) 7_565 . ?
Br5 Cd2' Br3' 105.9(10) . . ?
Br4' Cd2' Br3' 110.4(14) . . ?
Cd2 Cd2' Br4 48.7(9) . . ?
OW1 Cd2' Br4 85.5(4) . . ?
O1 Cd2' Br4 83.1(7) . . ?
O1 Cd2' Br4 83.1(7) 7_565 . ?
Br5 Cd2' Br4 169.7(15) . . ?
Br4' Cd2' Br4 46.6(4) . . ?
Br3' Cd2' Br4 63.8(10) . . ?
O2 Cd3 O2 161.70(17) . 7 ?
O2 Cd3 Br8 96.33(9) . . ?
O2 Cd3 Br8 96.33(9) 7 . ?
O2 Cd3 Br7 89.53(9) . . ?
O2 Cd3 Br7 89.53(9) 7 . ?
Br8 Cd3 Br7 139.05(4) . . ?
O2 Cd3 Br6 81.63(8) . . ?
O2 Cd3 Br6 81.63(8) 7 . ?
Br8 Cd3 Br6 110.26(3) . . ?
Br7 Cd3 Br6 110.70(3) . . ?
Br3' Br3 Cd2 49.7(6) . . ?
Br3' Br3 Cd1 86.1(6) . . ?
Cd2 Br3 Cd1 135.78(19) . . ?
Br3 Br3' Cd2 115.2(9) . . ?
Br3 Br3' Cd2' 111.6(8) . . ?
Cd2 Br3' Cd2' 3.6(3) . . ?
Br3 Br3' Cd1 78.6(9) . . ?
Cd2 Br3' Cd1 166.2(14) . . ?
Cd2' Br3' Cd1 169.8(13) . . ?
Br4' Br4 Cd2 62.9(3) . . ?
Br4' Br4 Cd2' 54.4(7) . . ?
Cd2 Br4 Cd2' 8.5(5) . . ?
OW1 Br4' OW4 126.3(7) . . ?
OW1 Br4' Br4 126.9(7) . . ?
OW4 Br4' Br4 106.8(6) . . ?
OW1 Br4' Cd2' 47.8(11) . . ?
OW4 Br4' Cd2' 174.2(12) . . ?
Br4 Br4' Cd2' 79.0(10) . . ?
OW1 Br4' Cd2 59.5(5) . . ?
OW4 Br4' Cd2 174.1(6) . . ?
Br4 Br4' Cd2 67.3(3) . . ?
Cd2' Br4' Cd2 11.7(8) . . ?
Cd2' Br5 Cd2 9.7(8) . . ?
O1 S1 O4 109.6(2) . . ?
O1 S1 O2 109.0(2) . . ?
O4 S1 O2 109.0(2) . . ?
O1 S1 O3 111.2(2) . . ?
O4 S1 O3 109.0(2) . . ?
O2 S1 O3 109.0(2) . . ?
C3 N1 C1 111.0(4) . . ?
C4 N2 C2 113.0(4) . . ?
C5 N3 C6 111.6(4) . . ?
C7 N4 C8 111.8(4) . . ?
C9 N5 Cd1 172.1(5) . . ?
S1 O1 Cd2 132.7(3) . . ?
S1 O1 Cd2' 119.9(11) . . ?
Cd2 O1 Cd2' 13.1(9) . . ?
S1 O2 Cd3 119.6(2) . . ?
Br4' OW1 Cd2' 93.3(11) . . ?
Br4' OW1 Cd2 83.6(5) . . ?
Cd2' OW1 Cd2 9.7(8) . . ?
N1 C1 C2 111.4(4) . . ?
N2 C2 C1 110.8(4) . . ?
N1 C3 C4 112.1(5) . . ?
N2 C4 C3 110.3(4) . . ?
N3 C5 C6 111.5(4) . 5_657 ?
N3 C6 C5 110.6(5) . 5_657 ?
N4 C7 C8 110.4(4) . 5_656 ?
N4 C8 C7 111.5(5) . 5_656 ?
N5 C9 S2 177.8(6) . . ?

loop_
_geom_bond_atom_site_label_1
_geom_bond_atom_site_label_2
_geom_bond_distance
_geom_bond_site_symmetry_2
_geom_bond_publ_flag
Cd1 N5 2.237(6) 7_565 ?
Cd1 N5 2.237(6) . ?
Cd1 Br2 2.6294(12) . ?
Cd1 Br1 2.7412(13) . ?
Cd1 Br3 2.8596(16) . ?
Cd1 Br3' 2.911(11) . ?
Cd2 Cd2' 0.54(4) . ?
Cd2 Br3' 2.259(18) . ?
Cd2 OW1 2.313(9) . ?
Cd2 O1 2.366(4) 7_565 ?
Cd2 O1 2.366(4) . ?
Cd2 Br4' 2.667(12) . ?
Cd2 Br3 2.680(7) . ?
Cd2 Br5 2.760(5) . ?
Cd2 Br4 2.765(5) . ?
Cd2' OW1 1.90(3) . ?
Cd2' O1 2.387(8) . ?
Cd2' O1 2.387(8) 7_565 ?
Cd2' Br5 2.44(2) . ?
Cd2' Br4' 2.561(15) . ?
Cd2' Br3' 2.78(5) . ?
Cd2' Br4 3.09(3) . ?
Cd3 O2 2.474(4) . ?
Cd3 O2 2.474(4) 7 ?
Cd3 Br8 2.5720(11) . ?
Cd3 Br7 2.5764(10) . ?
Cd3 Br6 2.6700(11) . ?
Br3 Br3' 0.77(3) . ?
Br4 Br4' 2.290(10) . ?
Br4' OW1 1.609(12) . ?
Br4' OW4 1.842(15) . ?
S1 O1 1.472(4) . ?
S1 O4 1.477(4) . ?
S1 O2 1.483(4) . ?
S1 O3 1.484(4) . ?
S2 C9 1.620(7) . ?
N1 C3 1.482(7) . ?
N1 C1 1.503(7) . ?
N2 C4 1.493(7) . ?
N2 C2 1.498(7) . ?
N3 C5 1.479(7) . ?
N3 C6 1.493(7) . ?
N4 C7 1.483(7) . ?
N4 C8 1.487(7) . ?
N5 C9 1.142(8) . ?
C1 C2 1.506(7) . ?
C3 C4 1.503(8) . ?
C5 C6 1.516(8) 5_657 ?
C6 C5 1.516(8) 5_657 ?
C7 C8 1.518(8) 5_656 ?
C8 C7 1.518(8) 5_656 ?
